data_4001210
loop_
_publ_author_name
'Feng, Xinliang'
'Pisula, Wojciech'
'Takase, Masayoshi'
'Dou, Xi'
'Enkelmann, Volker'
'Wagner, Manfred'
'Ding, Ning'
'M\"ullen, Klaus'

_publ_section_title
;
 Synthesis, Helical Organization, and Fibrous Formation ofC3Symmetric
 Methoxy-Substituted Discotic Hexa-peri-hexabenzocoronene
;
_journal_issue 9
_journal_name_full 'Chemistry of Materials'
_journal_page_first 2872
_journal_paper_doi 10.1021/cm800515s
_journal_volume 20
_journal_year 2008
_chemical_formula_moiety 'C57.50 H55.50 O3.50'
_chemical_formula_sum 'C57.5 H55.5 O3.5'
_chemical_formula_weight 802.57
_space_group_IT_number 2
_symmetry_cell_setting triclinic
_symmetry_space_group_name_Hall '-P 1'
_symmetry_space_group_name_H-M 'P -1'
_atom_sites_solution_hydrogens geom
_atom_sites_solution_primary direct
_audit_creation_date 07-10-29
_audit_creation_method CRYSTALS_ver_12.39
_cell_angle_alpha 68.1644(13)
_cell_angle_beta 85.9627(12)
_cell_angle_gamma 84.4285(12)
_cell_formula_units_Z 2
_cell_length_a 10.7070(5)
_cell_length_b 13.5317(5)
_cell_length_c 16.9215(6)
_cell_measurement_reflns_used 0
_cell_measurement_temperature 120
_cell_measurement_theta_max 0
_cell_measurement_theta_min 0
_cell_volume 2263.45(16)
_computing_cell_refinement 'Denzo/Scalepack (Otwinowski & Minor, 1996)'
_computing_data_collection 'COLLECT (Nonius BV, 1997)'
_computing_data_reduction 'Denzo/Scalepack (Otwinowski & Minor, 1996)'
_computing_molecular_graphics 'CAMERON (Watkin et al 1996)'
_computing_publication_material 'CRYSTALS (Betteridge et al 2003)'
_computing_structure_refinement 'CRYSTALS (Betteridge et al 2003)'
_computing_structure_solution 'SHELXS 86 (Sheldrick, 1986)'
_diffrn_ambient_temperature 120
_diffrn_measured_fraction_theta_full 0.995
_diffrn_measured_fraction_theta_max 0.981
_diffrn_measurement_device_type 'Nonius Kappa CCD'
_diffrn_measurement_method '\f & \w scans'
_diffrn_radiation_monochromator graphite
_diffrn_radiation_type 'Mo K\a'
_diffrn_radiation_wavelength 0.71073
_diffrn_reflns_av_R_equivalents 0.073
_diffrn_reflns_limit_h_max 15
_diffrn_reflns_limit_h_min -14
_diffrn_reflns_limit_k_max 19
_diffrn_reflns_limit_k_min -18
_diffrn_reflns_limit_l_max 23
_diffrn_reflns_limit_l_min -23
_diffrn_reflns_number 49773
_diffrn_reflns_theta_full 25.199
_diffrn_reflns_theta_max 29.999
_diffrn_reflns_theta_min 4.006
_diffrn_standards_number 0
_exptl_absorpt_coefficient_mu 0.072
_exptl_absorpt_correction_T_max 0.99
_exptl_absorpt_correction_T_min 0.90
_exptl_absorpt_correction_type multi-scan
_exptl_absorpt_process_details 'SORTAV (Blessing)'
_exptl_crystal_colour orange
_exptl_crystal_density_diffrn 1.178
_exptl_crystal_description prism
_exptl_crystal_F_000 857
_exptl_crystal_size_max 0.50
_exptl_crystal_size_mid 0.36
_exptl_crystal_size_min 0.17
_refine_diff_density_max 0.46
_refine_diff_density_min -0.31
_refine_ls_extinction_method None
_refine_ls_goodness_of_fit_ref 1.1562
_refine_ls_hydrogen_treatment constr
_refine_ls_matrix_type full
_refine_ls_number_parameters 568
_refine_ls_number_reflns 5323
_refine_ls_number_restraints 0
_refine_ls_R_factor_all 0.1547
_refine_ls_R_factor_gt 0.0557
_refine_ls_shift/su_max 0.013586
_refine_ls_structure_factor_coef F
_refine_ls_weighting_details
;
 Method, part 1, Chebychev polynomial, (Watkin, 1994, Prince, 1982) 
 [weight] = 1.0/[A~0~*T~0~(x)+A~1~*T~1~(x) ... +A~n-1~]*T~n-1~(x)] 
 where A~i~ are the Chebychev coefficients listed below and x= Fcalc/Fmax 
 Method = Robust Weighting (Prince, 1982) 
 W = [weight] * [1-(deltaF/6*sigmaF)^2^]^2^ 
 A~i~ are: 
 6.19 -10.1 2.62 
;
_refine_ls_weighting_scheme calc
_refine_ls_wR_factor_all 0.0314
_refine_ls_wR_factor_gt 0.0161
_refine_ls_wR_factor_ref 0.0161
_reflns_limit_h_max 15
_reflns_limit_h_min -14
_reflns_limit_k_max 19
_reflns_limit_k_min -17
_reflns_limit_l_max 23
_reflns_limit_l_min 0
_reflns_number_gt 5323
_reflns_number_total 12938
_reflns_threshold_expression I>3.00u(I)
_oxford_diffrn_Wilson_B_factor 0.00
_oxford_diffrn_Wilson_scale 0.00
_oxford_refine_ls_scale 2.887(2)
_oxford_structure_analysis_title 'Feng Reaktionsprodukt 120K 04-07'
_cod_data_source_file cm800515s-file001.cif
_cod_data_source_block feng_react.prod
_cod_depositor_comments
;
The following automatic conversions were performed:

'_symmetry_cell_setting' value 'Triclinic' changed to 'triclinic'
according to /home/saulius/struct/CIF-dictionaries/cif_core.dic
dictionary named 'cif_core.dic' version 2.4.1 from 2010-06-29.

Automatic conversion script
Id: cif_fix_values 1715 2011-07-08 13:25:40Z adriana 
;
_cod_original_sg_symbol_H-M 'P -1 '
_cod_original_formula_sum 'C57.50 H55.50 O3.50'
_cod_database_code 4001210

loop_
_symmetry_equiv_pos_as_xyz
x,y,z
-x,-y,-z

loop_
_atom_site_label
_atom_site_type_symbol
_atom_site_fract_x
_atom_site_fract_y
_atom_site_fract_z
_atom_site_U_iso_or_equiv
_atom_site_occupancy
_atom_site_adp_type
_atom_site_refinement_flags_posn
O1 O 1.01143(14) 0.35725(13) 0.52566(9) 0.0457 1.0000 Uani .
O2 O 0.79867(17) 0.09095(14) 0.10872(10) 0.0616 1.0000 Uani .
O3 O 0.00646(14) 0.84163(12) 0.15788(9) 0.0412 1.0000 Uani .
C1 C 0.42139(15) 0.53452(14) 0.23892(10) 0.0153 1.0000 Uani .
C2 C 0.51559(16) 0.53706(14) 0.29191(10) 0.0163 1.0000 Uani .
C3 C 0.62009(16) 0.46191(14) 0.31045(10) 0.0162 1.0000 Uani .
C4 C 0.64125(16) 0.38580(14) 0.27284(10) 0.0160 1.0000 Uani .
C5 C 0.54926(15) 0.38538(13) 0.21789(10) 0.0143 1.0000 Uani .
C6 C 0.44000(15) 0.45522(14) 0.20381(10) 0.0157 1.0000 Uani .
C7 C 0.52877(16) 0.61597(14) 0.33155(10) 0.0175 1.0000 Uani .
C8 C 0.45902(17) 0.70843(14) 0.32879(11) 0.0211 1.0000 Uani .
C9 C 0.49989(18) 0.76741(14) 0.37338(11) 0.0240 1.0000 Uani .
C10 C 0.60875(18) 0.73798(15) 0.41929(11) 0.0233 1.0000 Uani .
C11 C 0.68059(17) 0.64556(15) 0.41995(11) 0.0218 1.0000 Uani .
C12 C 0.64018(17) 0.58639(14) 0.37660(10) 0.0183 1.0000 Uani .
C13 C 0.70652(17) 0.48194(14) 0.37188(10) 0.0176 1.0000 Uani .
C14 C 0.69565(17) 0.39827(14) 0.46070(10) 0.0207 1.0000 Uani .
C15 C 0.79446(18) 0.35636(15) 0.50919(11) 0.0267 1.0000 Uani .
C16 C 0.92186(19) 0.38651(16) 0.47804(13) 0.0315 1.0000 Uani .
C17 C 0.93710(19) 0.45404(16) 0.38831(12) 0.0280 1.0000 Uani .
C18 C 0.83921(17) 0.49651(14) 0.33899(11) 0.0210 1.0000 Uani .
C19 C 0.6526(2) 0.80231(16) 0.46910(12) 0.0308 1.0000 Uani .
C20 C 0.5552(2) 0.8928(2) 0.47012(16) 0.0537 1.0000 Uani .
C21 C 0.6769(3) 0.72770(19) 0.56053(13) 0.0537 1.0000 Uani .
C22 C 0.7736(2) 0.85207(17) 0.42544(14) 0.0406 1.0000 Uani .
C23 C 0.75765(16) 0.31162(14) 0.28614(10) 0.0168 1.0000 Uani .
C24 C 0.77087(18) 0.21728(15) 0.35667(11) 0.0230 1.0000 Uani .
C25 C 0.87687(18) 0.14658(15) 0.36461(11) 0.0235 1.0000 Uani .
C26 C 0.97415(17) 0.16670(14) 0.30376(11) 0.0186 1.0000 Uani .
C27 C 0.96242(18) 0.26267(15) 0.23404(11) 0.0257 1.0000 Uani .
C28 C 0.85644(17) 0.33371(15) 0.22598(11) 0.0241 1.0000 Uani .
C29 C 1.08614(19) 0.08487(15) 0.30820(11) 0.0228 1.0000 Uani .
C30 C 1.0536(2) 0.01542(17) 0.25933(14) 0.0374 1.0000 Uani .
C31 C 1.20635(18) 0.13965(16) 0.26753(12) 0.0329 1.0000 Uani .
C32 C 1.1122(2) 0.01231(17) 0.40039(12) 0.0408 1.0000 Uani .
C33 C 0.35884(16) 0.42941(14) 0.14751(10) 0.0169 1.0000 Uani .
C34 C 0.24001(17) 0.46811(15) 0.11646(10) 0.0207 1.0000 Uani .
C35 C 0.19010(17) 0.42761(14) 0.06163(10) 0.0214 1.0000 Uani .
C36 C 0.25536(17) 0.34956(14) 0.03620(10) 0.0195 1.0000 Uani .
C37 C 0.37357(17) 0.30905(14) 0.06940(10) 0.0182 1.0000 Uani .
C38 C 0.42273(16) 0.34847(14) 0.12419(10) 0.0175 1.0000 Uani .
C39 C 0.55206(16) 0.31388(14) 0.16518(10) 0.0167 1.0000 Uani .
C40 C 0.56078(18) 0.19677(15) 0.21940(11) 0.0241 1.0000 Uani .
C41 C 0.6407(2) 0.12614(16) 0.20048(12) 0.0325 1.0000 Uani .
C42 C 0.7270(2) 0.15687(19) 0.12745(13) 0.0355 1.0000 Uani .
C43 C 0.72736(19) 0.27147(17) 0.07528(12) 0.0317 1.0000 Uani .
C44 C 0.64912(16) 0.34368(15) 0.09347(11) 0.0223 1.0000 Uani .
C45 C 0.20415(18) 0.30790(15) -0.02785(11) 0.0231 1.0000 Uani .
C46 C 0.07204(18) 0.35901(18) -0.05599(13) 0.0360 1.0000 Uani .
C47 C 0.29378(18) 0.33455(15) -0.10592(11) 0.0271 1.0000 Uani .
C48 C 0.1965(2) 0.18658(16) 0.01290(12) 0.0382 1.0000 Uani .
C49 C 0.31115(16) 0.61506(14) 0.21862(10) 0.0180 1.0000 Uani .
C50 C 0.21272(17) 0.60969(16) 0.27702(12) 0.0235 1.0000 Uani .
C51 C 0.10973(18) 0.68497(17) 0.25832(13) 0.0321 1.0000 Uani .
C52 C 0.1075(2) 0.76785(18) 0.17845(15) 0.0378 1.0000 Uani .
C53 C 0.2051(2) 0.77478(16) 0.12016(13) 0.0354 1.0000 Uani .
C54 C 0.30776(19) 0.69883(15) 0.13968(11) 0.0253 1.0000 Uani .
C551 C 0.0270(4) 0.9398(3) 0.0718(3) 0.0364 0.5000 Uani .
C552 C -0.1076(4) 0.8222(3) 0.2249(3) 0.0325 0.5000 Uani .
O59 O 0.4661(3) 0.8876(2) -0.00412(18) 0.0438 0.5000 Uani .
C60 C 0.4933(2) 0.94971(16) 0.02787(14) 0.0402 1.0000 Uani .
C61 C 0.5202(3) 0.9332(2) 0.11722(16) 0.0627 1.0000 Uani .
C62 C 0.4113(5) 0.9641(3) 0.1664(3) 0.0463 0.5000 Uani .
H81 H 0.3844 0.7308 0.2975 0.0299 1.0000 Uiso R
H91 H 0.4507 0.8301 0.3725 0.0340 1.0000 Uiso R
H111 H 0.7559 0.6234 0.4504 0.0336 1.0000 Uiso R
H141 H 0.6152 0.3744 0.4823 0.0294 1.0000 Uiso R
H151 H 0.7822 0.3062 0.5654 0.0368 1.0000 Uiso R
H171 H 1.0196 0.4672 0.3645 0.0420 1.0000 Uiso R
H181 H 0.8539 0.5383 0.2805 0.0320 1.0000 Uiso R
H201 H 0.5852 0.9306 0.5014 0.0916 1.0000 Uiso R
H202 H 0.5415 0.9401 0.4132 0.0916 1.0000 Uiso R
H203 H 0.4786 0.8638 0.4959 0.0916 1.0000 Uiso R
H211 H 0.7044 0.7666 0.5918 0.0769 1.0000 Uiso R
H212 H 0.7398 0.6733 0.5601 0.0769 1.0000 Uiso R
H213 H 0.6016 0.6962 0.5865 0.0769 1.0000 Uiso R
H221 H 0.8029 0.8919 0.4553 0.0591 1.0000 Uiso R
H222 H 0.7572 0.8980 0.3685 0.0591 1.0000 Uiso R
H223 H 0.8356 0.7970 0.4251 0.0591 1.0000 Uiso R
H241 H 0.7059 0.2011 0.3997 0.0305 1.0000 Uiso R
H251 H 0.8829 0.0822 0.4132 0.0298 1.0000 Uiso R
H271 H 1.0281 0.2797 0.1915 0.0325 1.0000 Uiso R
H281 H 0.8510 0.3987 0.1780 0.0308 1.0000 Uiso R
H301 H 1.1215 -0.0360 0.2610 0.0583 1.0000 Uiso R
H302 H 1.0381 0.0593 0.2018 0.0583 1.0000 Uiso R
H303 H 0.9806 -0.0200 0.2853 0.0583 1.0000 Uiso R
H311 H 1.2735 0.0869 0.2714 0.0432 1.0000 Uiso R
H312 H 1.2263 0.1835 0.2968 0.0432 1.0000 Uiso R
H313 H 1.1936 0.1824 0.2093 0.0432 1.0000 Uiso R
H321 H 1.1818 -0.0372 0.4013 0.0509 1.0000 Uiso R
H322 H 1.1302 0.0540 0.4320 0.0509 1.0000 Uiso R
H323 H 1.0401 -0.0253 0.4250 0.0509 1.0000 Uiso R
H341 H 0.1936 0.5214 0.1327 0.0277 1.0000 Uiso R
H351 H 0.1087 0.4542 0.0406 0.0302 1.0000 Uiso R
H371 H 0.4201 0.2549 0.0543 0.0258 1.0000 Uiso R
H401 H 0.5073 0.1728 0.2690 0.0361 1.0000 Uiso R
H411 H 0.6406 0.0530 0.2364 0.0449 1.0000 Uiso R
H431 H 0.7852 0.2944 0.0280 0.0477 1.0000 Uiso R
H441 H 0.6544 0.4172 0.0596 0.0344 1.0000 Uiso R
H461 H 0.0435 0.3317 -0.0952 0.0532 1.0000 Uiso R
H462 H 0.0748 0.4342 -0.0824 0.0532 1.0000 Uiso R
H463 H 0.0162 0.3428 -0.0075 0.0532 1.0000 Uiso R
H471 H 0.2639 0.3100 -0.1464 0.0378 1.0000 Uiso R
H472 H 0.2988 0.4097 -0.1308 0.0378 1.0000 Uiso R
H473 H 0.3747 0.3007 -0.0890 0.0378 1.0000 Uiso R
H481 H 0.1646 0.1611 -0.0264 0.0539 1.0000 Uiso R
H482 H 0.2780 0.1532 0.0285 0.0539 1.0000 Uiso R
H483 H 0.1423 0.1703 0.0623 0.0539 1.0000 Uiso R
H501 H 0.2154 0.5534 0.3313 0.0363 1.0000 Uiso R
H511 H 0.0422 0.6808 0.2987 0.0504 1.0000 Uiso R
H531 H 0.2028 0.8319 0.0664 0.0514 1.0000 Uiso R
H541 H 0.3754 0.7041 0.0992 0.0377 1.0000 Uiso R
H5511 H -0.0461 0.9879 0.0611 0.0450 0.5000 Uiso R
H5512 H 0.0966 0.9753 0.0769 0.0450 0.5000 Uiso R
H5513 H 0.0433 0.9154 0.0259 0.0450 0.5000 Uiso R
H5521 H -0.1725 0.8775 0.2046 0.0454 0.5000 Uiso R
H5522 H -0.0790 0.8218 0.2769 0.0454 0.5000 Uiso R
H5523 H -0.1390 0.7553 0.2341 0.0454 0.5000 Uiso R
H611 H 0.5884 0.9739 0.1158 0.0805 1.0000 Uiso R
H612 H 0.5436 0.8595 0.1461 0.0805 1.0000 Uiso R
H621 H 0.4351 0.9514 0.2226 0.0630 0.5000 Uiso R
H622 H 0.3874 1.0379 0.1385 0.0630 0.5000 Uiso R
H623 H 0.3426 0.9235 0.1688 0.0630 0.5000 Uiso R

loop_
_atom_site_aniso_label
_atom_site_aniso_U_11
_atom_site_aniso_U_22
_atom_site_aniso_U_33
_atom_site_aniso_U_23
_atom_site_aniso_U_13
_atom_site_aniso_U_12
O1 0.0335(9) 0.0576(11) 0.0453(9) -0.0163(8) -0.0233(7) 0.0046(8)
O2 0.0661(12) 0.0661(13) 0.0594(11) -0.0387(10) -0.0131(9) 0.0351(10)
O3 0.0398(10) 0.0401(9) 0.0499(10) -0.0259(8) -0.0229(8) 0.0213(8)
C1 0.0137(9) 0.0178(9) 0.0144(8) -0.0062(7) -0.0008(7) -0.0006(7)
C2 0.0158(10) 0.0194(10) 0.0150(8) -0.0069(7) -0.0007(7) -0.0053(8)
C3 0.0146(9) 0.0180(10) 0.0147(8) -0.0039(7) -0.0032(7) -0.0029(7)
C4 0.0159(9) 0.0155(9) 0.0162(8) -0.0053(7) -0.0030(7) 0.0001(7)
C5 0.0147(9) 0.0157(9) 0.0142(8) -0.0069(7) -0.0002(6) -0.0031(7)
C6 0.0132(9) 0.0191(9) 0.0175(8) -0.0087(7) -0.0027(7) -0.0040(7)
C7 0.0193(10) 0.0192(10) 0.0162(8) -0.0082(8) 0.0016(7) -0.0056(8)
C8 0.0212(10) 0.0221(10) 0.0226(9) -0.0110(8) -0.0028(7) -0.0015(8)
C9 0.0266(11) 0.0175(10) 0.0315(10) -0.0135(8) 0.0007(8) -0.0013(8)
C10 0.0253(11) 0.0259(11) 0.0251(10) -0.0153(9) 0.0038(8) -0.0105(8)
C11 0.0204(10) 0.0255(11) 0.0240(9) -0.0133(8) -0.0057(8) -0.0019(8)
C12 0.0200(10) 0.0180(10) 0.0185(8) -0.0084(8) -0.0008(7) -0.0017(7)
C13 0.0204(10) 0.0168(9) 0.0160(8) -0.0053(7) -0.0062(7) -0.0018(7)
C14 0.0235(10) 0.0215(10) 0.0192(9) -0.0091(8) -0.0022(7) -0.0037(8)
C15 0.0328(12) 0.0266(11) 0.0203(9) -0.0072(8) -0.0067(8) -0.0018(9)
C16 0.0313(13) 0.0326(12) 0.0350(11) -0.0173(10) -0.0117(9) 0.0042(9)
C17 0.0196(11) 0.0344(13) 0.0360(11) -0.0192(10) -0.0039(8) -0.0025(9)
C18 0.0199(10) 0.0222(10) 0.0233(9) -0.0098(8) -0.0006(7) -0.0076(8)
C19 0.0360(13) 0.0307(12) 0.0355(11) -0.0216(10) -0.0006(9) -0.0115(10)
C20 0.0427(15) 0.0633(18) 0.0849(19) -0.0624(16) -0.0022(13) -0.0013(13)
C21 0.084(2) 0.0566(17) 0.0334(12) -0.0283(12) -0.0052(12) -0.0188(14)
C22 0.0419(14) 0.0354(13) 0.0537(14) -0.0244(11) -0.0050(11) -0.0111(10)
C23 0.0163(9) 0.0173(10) 0.0183(8) -0.0076(7) -0.0045(7) -0.0019(7)
C24 0.0218(10) 0.0265(11) 0.0169(9) -0.0039(8) 0.0032(7) -0.0029(8)
C25 0.0231(11) 0.0208(10) 0.0201(9) -0.0005(8) -0.0034(8) 0.0017(8)
C26 0.0194(10) 0.0181(10) 0.0196(9) -0.0084(8) -0.0042(7) 0.0009(8)
C27 0.0221(11) 0.0262(11) 0.0245(10) -0.0056(9) 0.0058(8) -0.0009(8)
C28 0.0207(10) 0.0214(10) 0.0233(9) -0.0010(8) -0.0022(8) 0.0016(8)
C29 0.0236(10) 0.0208(10) 0.0231(9) -0.0084(8) -0.0042(8) 0.0058(8)
C30 0.0358(13) 0.0341(13) 0.0516(14) -0.0277(11) -0.0018(10) 0.0017(10)
C31 0.0223(11) 0.0364(13) 0.0383(11) -0.0125(10) -0.0045(9) 0.0032(9)
C32 0.0395(14) 0.0409(14) 0.0291(11) -0.0037(10) -0.0040(10) 0.0220(11)
C33 0.0154(9) 0.0193(10) 0.0159(8) -0.0053(7) -0.0019(7) -0.0041(7)
C34 0.0216(10) 0.0187(10) 0.0217(9) -0.0076(8) -0.0037(7) 0.0017(8)
C35 0.0164(10) 0.0266(11) 0.0215(9) -0.0076(8) -0.0053(7) -0.0048(8)
C36 0.0226(10) 0.0209(10) 0.0169(8) -0.0070(8) -0.0018(7) -0.0094(8)
C37 0.0205(10) 0.0173(10) 0.0187(9) -0.0084(7) -0.0010(7) -0.0030(7)
C38 0.0152(10) 0.0193(10) 0.0183(8) -0.0064(8) -0.0014(7) -0.0035(8)
C39 0.0154(9) 0.0185(10) 0.0201(8) -0.0115(8) -0.0053(7) 0.0021(7)
C40 0.0302(12) 0.0238(11) 0.0208(9) -0.0090(8) -0.0076(8) -0.0050(8)
C41 0.0430(14) 0.0254(11) 0.0325(11) -0.0141(9) -0.0168(10) 0.0063(10)
C42 0.0345(13) 0.0442(14) 0.0376(12) -0.0284(11) -0.0178(10) 0.0172(11)
C43 0.0254(12) 0.0497(14) 0.0286(10) -0.0244(10) 0.0011(8) -0.0045(10)
C44 0.0184(10) 0.0296(11) 0.0227(9) -0.0127(8) -0.0028(7) -0.0052(8)
C45 0.0244(11) 0.0273(11) 0.0202(9) -0.0092(8) -0.0049(7) -0.0103(8)
C46 0.0252(12) 0.0541(16) 0.0388(12) -0.0258(11) -0.0120(9) -0.0065(11)
C47 0.0303(11) 0.0316(11) 0.0207(9) -0.0096(8) -0.0043(8) -0.0064(9)
C48 0.0567(16) 0.0296(12) 0.0325(11) -0.0115(10) -0.0072(10) -0.0186(10)
C49 0.0184(10) 0.0190(10) 0.0205(9) -0.0111(8) -0.0074(7) 0.0014(8)
C50 0.0200(10) 0.0278(11) 0.0258(10) -0.0128(8) -0.0046(8) -0.0014(8)
C51 0.0197(11) 0.0426(14) 0.0470(13) -0.0322(12) -0.0074(9) 0.0055(10)
C52 0.0365(14) 0.0349(13) 0.0579(15) -0.0356(12) -0.0311(12) 0.0186(11)
C53 0.0526(15) 0.0258(12) 0.0317(11) -0.0140(9) -0.0255(11) 0.0099(10)
C54 0.0316(12) 0.0235(11) 0.0223(9) -0.0093(8) -0.0089(8) -0.0003(9)
C551 0.040(3) 0.022(2) 0.046(2) -0.011(2) -0.011(2) 0.0078(19)
C552 0.027(2) 0.031(2) 0.046(2) -0.023(2) -0.0119(19) 0.0096(18)
O59 0.052(2) 0.044(2) 0.0365(17) -0.0152(15) -0.0006(14) -0.0086(16)
C60 0.0387(13) 0.0304(13) 0.0557(15) -0.0214(11) 0.0029(11) -0.0037(11)
C61 0.082(2) 0.0620(19) 0.0526(15) -0.0310(14) -0.0099(14) -0.0014(16)
C62 0.068(3) 0.032(3) 0.036(2) -0.007(2) -0.010(2) -0.002(2)

loop_
_atom_type_symbol
_atom_type_scat_dispersion_real
_atom_type_scat_dispersion_imag
_atom_type_scat_Cromer_Mann_a1
_atom_type_scat_Cromer_Mann_b1
_atom_type_scat_Cromer_Mann_a2
_atom_type_scat_Cromer_Mann_b2
_atom_type_scat_Cromer_Mann_a3
_atom_type_scat_Cromer_Mann_b3
_atom_type_scat_Cromer_Mann_a4
_atom_type_scat_Cromer_Mann_b4
_atom_type_scat_Cromer_Mann_c
_atom_type_scat_source
C 0.0033 0.0016 2.3100 20.8439 1.0200 10.2075 1.5886 0.5687 0.8650 51.6512 0.2156 'International Tables Vol C 4.2.6.8 and 6.1.1.4'
H 0.0000 0.0000 0.4930 10.5109 0.3229 26.1257 0.1402 3.1424 0.0408 57.7998 0.0030 'International Tables Vol C 4.2.6.8 and 6.1.1.4'
O 0.0106 0.0060 3.0485 13.2771 2.2868 5.7011 1.5463 0.3239 0.8670 32.9089 0.2508 'International Tables Vol C 4.2.6.8 and 6.1.1.4'

loop_
_geom_angle_atom_site_label_1
_geom_angle_site_symmetry_1
_geom_angle_atom_site_label_2
_geom_angle_atom_site_label_3
_geom_angle
_geom_angle_publ_flag
C52 . O3 C551 113.6(2) yes
C52 . O3 C552 116.7(2) yes
C551 . O3 C552 129.4(2) yes
C2 . C1 C6 116.16(15) yes
C2 . C1 C49 121.52(14) yes
C6 . C1 C49 122.27(14) yes
C1 . C2 C3 121.61(14) yes
C1 . C2 C7 128.93(16) yes
C3 . C2 C7 109.36(13) yes
C2 . C3 C4 122.18(14) yes
C2 . C3 C13 110.54(14) yes
C4 . C3 C13 127.18(15) yes
C3 . C4 C5 116.10(15) yes
C3 . C4 C23 122.68(14) yes
C5 . C4 C23 121.15(14) yes
C4 . C5 C6 122.01(14) yes
C4 . C5 C39 126.86(14) yes
C6 . C5 C39 111.13(13) yes
C5 . C6 C1 121.69(14) yes
C5 . C6 C33 108.49(14) yes
C1 . C6 C33 129.81(15) yes
C2 . C7 C8 133.19(15) yes
C2 . C7 C12 107.87(15) yes
C8 . C7 C12 118.87(15) yes
C7 . C8 C9 118.69(16) yes
C7 . C8 H81 120.262 no
C9 . C8 H81 121.046 no
C8 . C9 C10 122.92(18) yes
C8 . C9 H91 118.599 no
C10 . C9 H91 118.476 no
C9 . C10 C11 117.98(16) yes
C9 . C10 C19 122.78(18) yes
C11 . C10 C19 119.23(17) yes
C10 . C11 C12 119.39(16) yes
C10 . C11 H111 120.217 no
C12 . C11 H111 120.389 no
C7 . C12 C11 122.11(17) yes
C7 . C12 C13 111.72(14) yes
C11 . C12 C13 126.16(16) yes
C12 . C13 C3 100.21(13) yes
C12 . C13 C14 106.26(14) yes
C3 . C13 C14 111.14(14) yes
C12 . C13 C18 111.47(14) yes
C3 . C13 C18 113.76(14) yes
C14 . C13 C18 113.04(14) yes
C13 . C14 C15 122.57(17) yes
C13 . C14 H141 118.454 no
C15 . C14 H141 118.969 no
C14 . C15 C16 121.52(17) yes
C14 . C15 H151 119.360 no
C16 . C15 H151 119.122 no
C15 . C16 O1 121.61(19) yes
C15 . C16 C17 116.70(17) yes
O1 . C16 C17 121.7(2) yes
C16 . C17 C18 122.05(19) yes
C16 . C17 H171 118.631 no
C18 . C17 H171 119.312 no
C13 . C18 C17 122.71(17) yes
C13 . C18 H181 118.289 no
C17 . C18 H181 118.999 no
C10 . C19 C20 112.06(17) yes
C10 . C19 C21 109.27(17) yes
C20 . C19 C21 109.05(18) yes
C10 . C19 C22 108.21(15) yes
C20 . C19 C22 108.12(17) yes
C21 . C19 C22 110.12(19) yes
C19 . C20 H201 109.793 no
C19 . C20 H202 109.038 no
H201 . C20 H202 109.478 no
C19 . C20 H203 109.566 no
H201 . C20 H203 109.474 no
H202 . C20 H203 109.476 no
C19 . C21 H211 109.967 no
C19 . C21 H212 109.172 no
H211 . C21 H212 109.475 no
C19 . C21 H213 109.262 no
H211 . C21 H213 109.474 no
H212 . C21 H213 109.477 no
C19 . C22 H221 109.818 no
C19 . C22 H222 109.250 no
H221 . C22 H222 109.478 no
C19 . C22 H223 109.330 no
H221 . C22 H223 109.475 no
H222 . C22 H223 109.475 no
C4 . C23 C24 122.36(16) yes
C4 . C23 C28 120.50(16) yes
C24 . C23 C28 117.11(17) yes
C23 . C24 C25 121.05(17) yes
C23 . C24 H241 119.004 no
C25 . C24 H241 119.950 no
C24 . C25 C26 122.13(18) yes
C24 . C25 H251 119.242 no
C26 . C25 H251 118.626 no
C25 . C26 C27 116.85(17) yes
C25 . C26 C29 122.41(17) yes
C27 . C26 C29 120.60(17) yes
C26 . C27 C28 121.14(18) yes
C26 . C27 H271 119.163 no
C28 . C27 H271 119.699 no
C27 . C28 C23 121.67(18) yes
C27 . C28 H281 119.443 no
C23 . C28 H281 118.883 no
C26 . C29 C30 108.01(15) yes
C26 . C29 C31 111.66(16) yes
C30 . C29 C31 108.83(16) yes
C26 . C29 C32 111.39(16) yes
C30 . C29 C32 108.67(17) yes
C31 . C29 C32 108.21(17) yes
C29 . C30 H301 109.816 no
C29 . C30 H302 109.631 no
H301 . C30 H302 109.475 no
C29 . C30 H303 108.952 no
H301 . C30 H303 109.477 no
H302 . C30 H303 109.476 no
C29 . C31 H311 109.459 no
C29 . C31 H312 109.317 no
H311 . C31 H312 109.474 no
C29 . C31 H313 109.623 no
H311 . C31 H313 109.476 no
H312 . C31 H313 109.478 no
C29 . C32 H321 109.626 no
C29 . C32 H322 109.915 no
H321 . C32 H322 109.475 no
C29 . C32 H323 108.859 no
H321 . C32 H323 109.476 no
H322 . C32 H323 109.474 no
C6 . C33 C34 133.57(17) yes
C6 . C33 C38 108.23(14) yes
C34 . C33 C38 118.20(15) yes
C33 . C34 C35 119.32(17) yes
C33 . C34 H341 119.894 no
C35 . C34 H341 120.783 no
C34 . C35 C36 122.47(16) yes
C34 . C35 H351 119.076 no
C36 . C35 H351 118.456 no
C35 . C36 C37 117.88(14) yes
C35 . C36 C45 123.07(16) yes
C37 . C36 C45 119.03(16) yes
C36 . C37 C38 119.71(16) yes
C36 . C37 H371 120.204 no
C38 . C37 H371 120.083 no
C33 . C38 C37 122.35(16) yes
C33 . C38 C39 111.39(14) yes
C37 . C38 C39 126.23(16) yes
C5 . C39 C38 100.57(13) yes
C5 . C39 C40 112.78(13) yes
C38 . C39 C40 110.55(15) yes
C5 . C39 C44 111.92(14) yes
C38 . C39 C44 106.62(14) yes
C40 . C39 C44 113.46(15) yes
C39 . C40 C41 122.44(18) yes
C39 . C40 H401 118.349 no
C41 . C40 H401 119.211 no
C40 . C41 C42 122.4(2) yes
C40 . C41 H411 118.653 no
C42 . C41 H411 118.937 no
C41 . C42 O2 122.3(2) yes
C41 . C42 C43 117.20(18) yes
O2 . C42 C43 120.5(2) yes
C42 . C43 C44 121.41(18) yes
C42 . C43 H431 119.120 no
C44 . C43 H431 119.471 no
C39 . C44 C43 122.80(17) yes
C39 . C44 H441 118.276 no
C43 . C44 H441 118.927 no
C36 . C45 C46 111.97(16) yes
C36 . C45 C47 108.27(14) yes
C46 . C45 C47 109.10(15) yes
C36 . C45 C48 110.01(15) yes
C46 . C45 C48 107.91(16) yes
C47 . C45 C48 109.56(16) yes
C45 . C46 H461 109.751 no
C45 . C46 H462 109.395 no
H461 . C46 H462 109.473 no
C45 . C46 H463 109.253 no
H461 . C46 H463 109.478 no
H462 . C46 H463 109.477 no
C45 . C47 H471 109.792 no
C45 . C47 H472 109.369 no
H471 . C47 H472 109.473 no
C45 . C47 H473 109.239 no
H471 . C47 H473 109.477 no
H472 . C47 H473 109.476 no
C45 . C48 H481 109.937 no
C45 . C48 H482 109.263 no
H481 . C48 H482 109.477 no
C45 . C48 H483 109.197 no
H481 . C48 H483 109.478 no
H482 . C48 H483 109.475 no
C1 . C49 C50 121.45(16) yes
C1 . C49 C54 119.64(17) yes
C50 . C49 C54 118.90(17) yes
C49 . C50 C51 121.58(19) yes
C49 . C50 H501 119.143 no
C51 . C50 H501 119.277 no
C50 . C51 C52 118.6(2) yes
C50 . C51 H511 121.237 no
C52 . C51 H511 120.127 no
C51 . C52 O3 119.8(2) yes
C51 . C52 C53 120.43(19) yes
O3 . C52 C53 119.8(2) yes
C52 . C53 C54 120.4(2) yes
C52 . C53 H531 119.534 no
C54 . C53 H531 120.094 no
C53 . C54 C49 120.1(2) yes
C53 . C54 H541 120.144 no
C49 . C54 H541 119.786 no
O3 . C551 H5511 109.543 no
O3 . C551 H5512 108.965 no
H5511 . C551 H5512 109.477 no
O3 . C551 H5513 109.892 no
H5511 . C551 H5513 109.474 no
H5512 . C551 H5513 109.476 no
O3 . C552 H5521 110.055 no
O3 . C552 H5522 108.655 no
H5521 . C552 H5522 109.477 no
O3 . C552 H5523 109.687 no
H5521 . C552 H5523 109.475 no
H5522 . C552 H5523 109.475 no
C60 2_675 C60 O59 114.7(3) yes
C60 2_675 C60 C61 113.9(3) yes
O59 . C60 C61 131.3(3) yes
C60 . C61 C62 114.5(3) yes
C60 . C61 H611 108.042 no
C62 . C61 H611 108.934 no
C60 . C61 H612 107.961 no
C62 . C61 H612 107.886 no
H611 . C61 H612 109.465 no
C61 . C62 H621 109.833 no
C61 . C62 H622 108.755 no
H621 . C62 H622 109.477 no
C61 . C62 H623 109.809 no
H621 . C62 H623 109.476 no
H622 . C62 H623 109.474 no

loop_
_geom_bond_atom_site_label_1
_geom_bond_atom_site_label_2
_geom_bond_site_symmetry_2
_geom_bond_distance
_geom_bond_publ_flag
O1 C16 . 1.234(2) yes
O2 C42 . 1.236(2) yes
O3 C52 . 1.369(2) yes
O3 C551 . 1.584(4) yes
O3 C552 . 1.578(4) yes
C1 C2 . 1.407(2) yes
C1 C6 . 1.400(2) yes
C1 C49 . 1.493(2) yes
C2 C3 . 1.406(2) yes
C2 C7 . 1.478(2) yes
C3 C4 . 1.392(2) yes
C3 C13 . 1.551(2) yes
C4 C5 . 1.403(2) yes
C4 C23 . 1.497(2) yes
C5 C6 . 1.406(2) yes
C5 C39 . 1.538(2) yes
C6 C33 . 1.486(2) yes
C7 C8 . 1.380(2) yes
C7 C12 . 1.404(2) yes
C8 C9 . 1.400(2) yes
C8 H81 . 0.950 no
C9 C10 . 1.388(3) yes
C9 H91 . 0.950 no
C10 C11 . 1.400(3) yes
C10 C19 . 1.539(3) yes
C11 C12 . 1.384(2) yes
C11 H111 . 0.950 no
C12 C13 . 1.546(2) yes
C13 C14 . 1.513(2) yes
C13 C18 . 1.493(2) yes
C14 C15 . 1.332(2) yes
C14 H141 . 0.950 no
C15 C16 . 1.467(3) yes
C15 H151 . 0.950 no
C16 C17 . 1.459(3) yes
C17 C18 . 1.332(2) yes
C17 H171 . 0.950 no
C18 H181 . 0.950 no
C19 C20 . 1.533(3) yes
C19 C21 . 1.525(3) yes
C19 C22 . 1.530(3) yes
C20 H201 . 0.950 no
C20 H202 . 0.950 no
C20 H203 . 0.950 no
C21 H211 . 0.950 no
C21 H212 . 0.950 no
C21 H213 . 0.950 no
C22 H221 . 0.950 no
C22 H222 . 0.950 no
C22 H223 . 0.950 no
C23 C24 . 1.389(2) yes
C23 C28 . 1.389(3) yes
C24 C25 . 1.391(2) yes
C24 H241 . 0.950 no
C25 C26 . 1.384(3) yes
C25 H251 . 0.950 no
C26 C27 . 1.394(2) yes
C26 C29 . 1.537(3) yes
C27 C28 . 1.394(3) yes
C27 H271 . 0.950 no
C28 H281 . 0.950 no
C29 C30 . 1.540(3) yes
C29 C31 . 1.536(3) yes
C29 C32 . 1.531(2) yes
C30 H301 . 0.950 no
C30 H302 . 0.950 no
C30 H303 . 0.950 no
C31 H311 . 0.950 no
C31 H312 . 0.950 no
C31 H313 . 0.950 no
C32 H321 . 0.950 no
C32 H322 . 0.950 no
C32 H323 . 0.950 no
C33 C34 . 1.389(2) yes
C33 C38 . 1.400(2) yes
C34 C35 . 1.397(2) yes
C34 H341 . 0.950 no
C35 C36 . 1.393(2) yes
C35 H351 . 0.950 no
C36 C37 . 1.398(2) yes
C36 C45 . 1.546(2) yes
C37 C38 . 1.383(2) yes
C37 H371 . 0.950 no
C38 C39 . 1.545(2) yes
C39 C40 . 1.504(3) yes
C39 C44 . 1.502(2) yes
C40 C41 . 1.334(3) yes
C40 H401 . 0.950 no
C41 C42 . 1.444(3) yes
C41 H411 . 0.950 no
C42 C43 . 1.472(3) yes
C43 C44 . 1.334(2) yes
C43 H431 . 0.950 no
C44 H441 . 0.950 no
C45 C46 . 1.538(3) yes
C45 C47 . 1.527(3) yes
C45 C48 . 1.534(3) yes
C46 H461 . 0.950 no
C46 H462 . 0.950 no
C46 H463 . 0.950 no
C47 H471 . 0.950 no
C47 H472 . 0.950 no
C47 H473 . 0.950 no
C48 H481 . 0.950 no
C48 H482 . 0.950 no
C48 H483 . 0.950 no
C49 C50 . 1.381(3) yes
C49 C54 . 1.394(2) yes
C50 C51 . 1.395(3) yes
C50 H501 . 0.950 no
C51 C52 . 1.399(3) yes
C51 H511 . 0.950 no
C52 C53 . 1.370(3) yes
C53 C54 . 1.397(3) yes
C53 H531 . 0.950 no
C54 H541 . 0.950 no
C551 H5511 . 0.950 no
C551 H5512 . 0.950 no
C551 H5513 . 0.950 no
C552 H5521 . 0.950 no
C552 H5522 . 0.950 no
C552 H5523 . 0.950 no
O59 C60 . 1.222(3) yes
C60 C60 2_675 1.351(4) yes
C60 C61 . 1.489(3) yes
C61 C62 . 1.501(5) yes
C61 H611 . 0.950 no
C61 H612 . 0.950 no
C62 H621 . 0.950 no
C62 H622 . 0.950 no
C62 H623 . 0.950 no
